data_7244853
loop_
_publ_author_name
'Yu, Fei'
'Zhang, Xiunan'
'Zhao, Hongtu'
'Jiang, Zhicheng'
'Wang, Ting'
'Wang, Na'
'Huang, Xin'
'Zhou, Lina'
'Hao, Hongxun'

_publ_section_title
;
 Enhanced luminescence of single-benzene fluorescent molecules through
 halogen bond cocrystals
;
_journal_name_full CrystEngComm
_journal_paper_doi 10.1039/D2CE00229A
_journal_year 2022
_chemical_formula_moiety 'Br2 C6 F4, C16 H22 Cl2 N2 O4'
_chemical_formula_sum 'C22 H22 Br2 Cl2 F4 N2 O4'
_chemical_formula_weight 685.13
_space_group_crystal_system triclinic
_space_group_IT_number 2
_space_group_name_Hall '-P 1'
_space_group_name_H-M_alt 'P -1'
_atom_sites_solution_hydrogens geom
_atom_sites_solution_primary dual
_audit_creation_date 2021-06-02
_audit_creation_method
;
Olex2 1.2
(compiled 2018.05.29 svn.r3508 for OlexSys, GUI svn.r5506)
;
_audit_update_record
;
2022-03-29 deposited with the CCDC.	2022-04-26 downloaded from the CCDC.
;
_cell_angle_alpha 76.870(5)
_cell_angle_beta 88.723(5)
_cell_angle_gamma 84.956(4)
_cell_formula_units_Z 1
_cell_length_a 7.4110(3)
_cell_length_b 9.0343(6)
_cell_length_c 9.7976(6)
_cell_measurement_reflns_used 6334
_cell_measurement_temperature 113.15
_cell_measurement_theta_max 32.9410
_cell_measurement_theta_min 2.3090
_cell_volume 636.36(6)
_computing_cell_refinement 'CrysAlisPro 1.171.39.46 (Rigaku OD, 2018)'
_computing_data_collection 'CrysAlisPro 1.171.39.46 (Rigaku OD, 2018)'
_computing_data_reduction 'CrysAlisPro 1.171.39.46 (Rigaku OD, 2018)'
_computing_molecular_graphics 'Olex2 (Dolomanov et al., 2009)'
_computing_publication_material 'Olex2 (Dolomanov et al., 2009)'
_computing_structure_refinement 'ShelXL (Sheldrick, 2015)'
_computing_structure_solution 'ShelXT (Sheldrick, 2015)'
_diffrn_ambient_temperature 113.15
_diffrn_detector 'CCD plate'
_diffrn_measured_fraction_theta_full 0.999
_diffrn_measured_fraction_theta_max 0.906
_diffrn_measurement_details
;
List of Runs (angles in degrees, time in seconds):

  # Type    Start    End  Width  t~exp~   \w     \q     \k     \f   Frames
#--------------------------------------------------------------------------
  1  \w   -115.00  65.00   1.00    4.00    --  -25.00  45.00   0.00  180
  2  \w   -115.00  65.00   1.00    4.00    --  -25.00  45.00  90.00  180
  3  \w   -115.00  65.00   1.00    4.00    --  -25.00  45.00 180.00  180
;
_diffrn_measurement_device 'abstract diffractometer'
_diffrn_measurement_device_type 'Rigaku Saturn 70 CCD'
_diffrn_measurement_method '\w scans'
_diffrn_orient_matrix_type 'CrysAlisPro convention (1999,Acta A55,543-557)'
_diffrn_orient_matrix_UB_11 0.0170715000
_diffrn_orient_matrix_UB_12 -0.0522752000
_diffrn_orient_matrix_UB_13 -0.0438718000
_diffrn_orient_matrix_UB_21 -0.0219291000
_diffrn_orient_matrix_UB_22 0.0594623000
_diffrn_orient_matrix_UB_23 -0.0596839000
_diffrn_orient_matrix_UB_31 0.0919753000
_diffrn_orient_matrix_UB_32 0.0166861000
_diffrn_orient_matrix_UB_33 -0.0062723000
_diffrn_radiation_monochromator confocal
_diffrn_radiation_probe x-ray
_diffrn_radiation_type MoK\a
_diffrn_radiation_wavelength 0.71073
_diffrn_reflns_av_R_equivalents 0.0357
_diffrn_reflns_av_unetI/netI 0.0485
_diffrn_reflns_Laue_measured_fraction_full 0.999
_diffrn_reflns_Laue_measured_fraction_max 0.906
_diffrn_reflns_limit_h_max 11
_diffrn_reflns_limit_h_min -11
_diffrn_reflns_limit_k_max 13
_diffrn_reflns_limit_k_min -13
_diffrn_reflns_limit_l_max 14
_diffrn_reflns_limit_l_min -14
_diffrn_reflns_number 9700
_diffrn_reflns_point_group_measured_fraction_full 0.999
_diffrn_reflns_point_group_measured_fraction_max 0.906
_diffrn_reflns_theta_full 25.242
_diffrn_reflns_theta_max 32.756
_diffrn_reflns_theta_min 2.134
_diffrn_source 'rotating anode'
_diffrn_source_type 'Enhance (Mo) X-ray Source'
_exptl_absorpt_coefficient_mu 3.457
_exptl_absorpt_correction_T_max 1.00000
_exptl_absorpt_correction_T_min 0.69729
_exptl_absorpt_correction_type multi-scan
_exptl_absorpt_process_details 'CrysAlisPro 1.171.39.46 (Rigaku Oxford Diffraction, 2018)'
_exptl_crystal_density_diffrn 1.788
_exptl_crystal_description block
_exptl_crystal_F_000 340
_exptl_crystal_size_max 0.16
_exptl_crystal_size_mid 0.13
_exptl_crystal_size_min 0.1
_refine_diff_density_max 0.584
_refine_diff_density_min -0.398
_refine_diff_density_rms 0.091
_refine_ls_extinction_coef 0.038(2)
_refine_ls_extinction_expression Fc^*^=kFc[1+0.001xFc^2^\l^3^/sin(2\q)]^-1/4^
_refine_ls_extinction_method 'SHELXL-2018/3 (Sheldrick 2018)'
_refine_ls_goodness_of_fit_ref 1.046
_refine_ls_hydrogen_treatment constr
_refine_ls_matrix_type full
_refine_ls_number_parameters 165
_refine_ls_number_reflns 4262
_refine_ls_number_restraints 0
_refine_ls_restrained_S_all 1.046
_refine_ls_R_factor_all 0.0461
_refine_ls_R_factor_gt 0.0342
_refine_ls_shift/su_max 0.001
_refine_ls_shift/su_mean 0.000
_refine_ls_structure_factor_coef Fsqd
_refine_ls_weighting_details 'w=1/[\s^2^(Fo^2^)+(0.0313P)^2^] where P=(Fo^2^+2Fc^2^)/3'
_refine_ls_weighting_scheme calc
_refine_ls_wR_factor_gt 0.0684
_refine_ls_wR_factor_ref 0.0726
_reflns_Friedel_coverage 0.000
_reflns_number_gt 3599
_reflns_number_total 4262
_reflns_threshold_expression 'I > 2\s(I)'
_cod_data_source_file d2ce00229a2.cif
_cod_data_source_block r20210602c
_cod_database_code 7244853
_shelx_shelxl_version_number 2018/3
_chemical_oxdiff_formula 'C11 H10 N O'
_shelx_space_group_comment
;
The symmetry employed for this shelxl refinement is uniquely defined
by the following loop, which should always be used as a source of
symmetry information in preference to the above space-group names.
They are only intended as comments.
;
_shelx_estimated_absorpt_t_max 0.724
_shelx_estimated_absorpt_t_min 0.608
_reflns_odcompleteness_completeness 99.85
_reflns_odcompleteness_iscentric 1
_reflns_odcompleteness_theta 26.32
_olex2_refinement_description
;
1. Fixed Uiso
 At 1.2 times of:
  All C(H) groups, All C(H,H) groups, All N(H) groups
 At 1.5 times of:
  All C(H,H,H) groups
2.a Secondary CH2 refined with riding coordinates:
 C1(H1A,H1B), C2(H2A,H2B), C3(H3A,H3B)
2.b Aromatic/amide H refined with riding coordinates:
 N1(H1), C4(H4)
2.c Idealised Me refined as rotating group:
 C8(H8A,H8B,H8C)
;
_olex2_submission_special_instructions 'No special instructions were received'
_oxdiff_exptl_absorpt_empirical_details
;
Empirical correction (ABSPACK) includes:
- Absorption correction using spherical harmonics
- Frame scaling
- Detector area scaling
;
_oxdiff_exptl_absorpt_empirical_full_max 1.374
_oxdiff_exptl_absorpt_empirical_full_min 0.793

loop_
_space_group_symop_operation_xyz
'x, y, z'
'-x, -y, -z'

loop_
_atom_site_label
_atom_site_type_symbol
_atom_site_fract_x
_atom_site_fract_y
_atom_site_fract_z
_atom_site_U_iso_or_equiv
_atom_site_adp_type
_atom_site_occupancy
_atom_site_site_symmetry_order
_atom_site_calc_flag
_atom_site_refinement_flags_posn
_atom_site_refinement_flags_adp
_atom_site_refinement_flags_occupancy
_atom_site_disorder_assembly
_atom_site_disorder_group
Br1 Br 0.62121(2) 0.13312(2) 0.09797(2) 0.02313(8) Uani 1 1 d . . . . .
F1 F 0.66689(16) 0.35449(13) -0.18785(12) 0.0279(3) Uani 1 1 d . . . . .
F2 F 0.43102(16) 0.34903(13) 0.26568(11) 0.0278(3) Uani 1 1 d . . . . .
C9 C 0.5846(2) 0.4240(2) -0.09295(19) 0.0196(4) Uani 1 1 d . . . . .
C10 C 0.5521(2) 0.34287(19) 0.04133(19) 0.0185(3) Uani 1 1 d . . . . .
C11 C 0.4663(2) 0.4214(2) 0.13391(18) 0.0192(3) Uani 1 1 d . . . . .
Cl1 Cl 0.70183(9) 1.11489(9) 0.48847(6) 0.05260(19) Uani 1 1 d . . . . .
O1 O 0.7487(2) 0.78611(15) 1.17109(14) 0.0289(3) Uani 1 1 d . . . . .
O2 O 0.8106(2) 0.56548(16) 1.32568(14) 0.0340(4) Uani 1 1 d . . . . .
N1 N 0.8801(2) 0.80971(18) 0.90816(16) 0.0243(3) Uani 1 1 d . . . . .
H1 H 0.830364 0.859374 0.968937 0.029 Uiso 1 1 calc R . . . .
C1 C 0.8632(3) 1.1545(2) 0.6055(2) 0.0341(5) Uani 1 1 d . . . . .
H1A H 0.987086 1.132997 0.570887 0.041 Uiso 1 1 calc R . . . .
H1B H 0.846911 1.263975 0.607175 0.041 Uiso 1 1 calc R . . . .
C2 C 0.8429(3) 1.0598(2) 0.7521(2) 0.0246(4) Uani 1 1 d . . . . .
H2A H 0.715039 1.072226 0.782019 0.030 Uiso 1 1 calc R . . . .
H2B H 0.918306 1.098111 0.816537 0.030 Uiso 1 1 calc R . . . .
C3 C 0.8977(3) 0.8917(2) 0.76409(19) 0.0213(4) Uani 1 1 d . . . . .
H3A H 0.819302 0.850869 0.703355 0.026 Uiso 1 1 calc R . . . .
H3B H 1.024609 0.877940 0.732529 0.026 Uiso 1 1 calc R . . . .
C4 C 1.0249(2) 0.5762(2) 0.86157(19) 0.0193(3) Uani 1 1 d . . . . .
H4 H 1.041800 0.627146 0.766675 0.023 Uiso 1 1 calc R . . . .
C5 C 0.9372(2) 0.65852(19) 0.95459(18) 0.0180(3) Uani 1 1 d . . . . .
C6 C 0.9123(2) 0.5783(2) 1.09511(18) 0.0181(3) Uani 1 1 d . . . . .
C7 C 0.8169(2) 0.6555(2) 1.19720(19) 0.0208(4) Uani 1 1 d . . . . .
C8 C 0.7096(3) 0.6294(3) 1.4301(2) 0.0394(6) Uani 1 1 d . . . . .
H8A H 0.580584 0.643429 1.406237 0.059 Uiso 1 1 calc GR . . . .
H8B H 0.752982 0.728182 1.432505 0.059 Uiso 1 1 calc GR . . . .
H8C H 0.726927 0.559828 1.522329 0.059 Uiso 1 1 calc GR . . . .

loop_
_atom_site_aniso_label
_atom_site_aniso_U_11
_atom_site_aniso_U_22
_atom_site_aniso_U_33
_atom_site_aniso_U_23
_atom_site_aniso_U_13
_atom_site_aniso_U_12
Br1 0.02646(11) 0.01630(10) 0.02670(11) -0.00650(7) -0.00169(7) 0.00251(7)
F1 0.0369(6) 0.0242(6) 0.0247(6) -0.0129(5) 0.0066(5) 0.0038(5)
F2 0.0380(7) 0.0246(6) 0.0194(5) -0.0034(5) 0.0054(5) 0.0001(5)
C9 0.0186(8) 0.0212(8) 0.0214(8) -0.0108(7) 0.0016(7) 0.0003(7)
C10 0.0182(8) 0.0149(7) 0.0234(9) -0.0068(7) -0.0024(7) 0.0003(6)
C11 0.0209(9) 0.0205(8) 0.0167(8) -0.0055(7) -0.0002(7) -0.0010(7)
Cl1 0.0451(3) 0.0782(5) 0.0252(3) -0.0035(3) -0.0038(2) 0.0249(3)
O1 0.0383(8) 0.0216(7) 0.0265(7) -0.0087(6) 0.0072(6) 0.0050(6)
O2 0.0504(9) 0.0284(7) 0.0201(7) -0.0044(6) 0.0131(6) 0.0075(7)
N1 0.0321(9) 0.0177(7) 0.0198(7) -0.0020(6) 0.0055(7) 0.0077(6)
C1 0.0440(13) 0.0215(9) 0.0313(11) 0.0018(8) 0.0088(10) 0.0043(9)
C2 0.0324(10) 0.0176(8) 0.0226(9) -0.0035(7) 0.0032(8) 0.0013(7)
C3 0.0252(9) 0.0181(8) 0.0190(8) -0.0026(7) 0.0034(7) 0.0015(7)
C4 0.0186(8) 0.0196(8) 0.0188(8) -0.0037(7) 0.0019(7) 0.0015(7)
C5 0.0167(8) 0.0177(8) 0.0187(8) -0.0033(6) 0.0002(7) 0.0015(6)
C6 0.0152(8) 0.0199(8) 0.0201(8) -0.0067(7) 0.0015(7) -0.0002(6)
C7 0.0193(9) 0.0230(9) 0.0209(8) -0.0071(7) 0.0023(7) -0.0019(7)
C8 0.0562(15) 0.0365(12) 0.0262(11) -0.0119(9) 0.0181(10) 0.0010(11)

loop_
_atom_type_symbol
_atom_type_description
_atom_type_scat_dispersion_real
_atom_type_scat_dispersion_imag
_atom_type_scat_source
C C 0.0033 0.0016 'International Tables Vol C Tables 4.2.6.8 and 6.1.1.4'
H H 0.0000 0.0000 'International Tables Vol C Tables 4.2.6.8 and 6.1.1.4'
Br Br -0.2901 2.4595 'International Tables Vol C Tables 4.2.6.8 and 6.1.1.4'
Cl Cl 0.1484 0.1585 'International Tables Vol C Tables 4.2.6.8 and 6.1.1.4'
F F 0.0171 0.0103 'International Tables Vol C Tables 4.2.6.8 and 6.1.1.4'
N N 0.0061 0.0033 'International Tables Vol C Tables 4.2.6.8 and 6.1.1.4'
O O 0.0106 0.0060 'International Tables Vol C Tables 4.2.6.8 and 6.1.1.4'

loop_
_geom_angle_atom_site_label_1
_geom_angle_atom_site_label_2
_geom_angle_atom_site_label_3
_geom_angle
_geom_angle_site_symmetry_1
_geom_angle_site_symmetry_3
_geom_angle_publ_flag
F1 C9 C10 120.68(16) . . ?
F1 C9 C11 118.06(16) . 2_665 ?
C10 C9 C11 121.26(15) . 2_665 ?
C9 C10 Br1 121.56(13) . . ?
C9 C10 C11 117.74(16) . . ?
C11 C10 Br1 120.71(14) . . ?
F2 C11 C9 118.45(15) . 2_665 ?
F2 C11 C10 120.55(16) . . ?
C9 C11 C10 121.01(16) 2_665 . ?
C7 O2 C8 116.32(16) . . ?
C3 N1 H1 118.4 . . ?
C5 N1 H1 118.4 . . ?
C5 N1 C3 123.19(15) . . ?
Cl1 C1 H1A 109.3 . . ?
Cl1 C1 H1B 109.3 . . ?
H1A C1 H1B 107.9 . . ?
C2 C1 Cl1 111.66(16) . . ?
C2 C1 H1A 109.3 . . ?
C2 C1 H1B 109.3 . . ?
C1 C2 H2A 109.0 . . ?
C1 C2 H2B 109.0 . . ?
C1 C2 C3 112.94(16) . . ?
H2A C2 H2B 107.8 . . ?
C3 C2 H2A 109.0 . . ?
C3 C2 H2B 109.0 . . ?
N1 C3 C2 109.57(15) . . ?
N1 C3 H3A 109.8 . . ?
N1 C3 H3B 109.8 . . ?
C2 C3 H3A 109.8 . . ?
C2 C3 H3B 109.8 . . ?
H3A C3 H3B 108.2 . . ?
C5 C4 H4 118.9 . . ?
C6 C4 H4 118.9 2_767 . ?
C6 C4 C5 122.17(16) 2_767 . ?
N1 C5 C4 120.18(16) . . ?
N1 C5 C6 122.43(15) . . ?
C4 C5 C6 117.39(15) . . ?
C4 C6 C5 120.43(15) 2_767 . ?
C4 C6 C7 119.09(16) 2_767 . ?
C5 C6 C7 120.47(16) . . ?
O1 C7 O2 121.79(16) . . ?
O1 C7 C6 125.38(17) . . ?
O2 C7 C6 112.83(15) . . ?
O2 C8 H8A 109.5 . . ?
O2 C8 H8B 109.5 . . ?
O2 C8 H8C 109.5 . . ?
H8A C8 H8B 109.5 . . ?
H8A C8 H8C 109.5 . . ?
H8B C8 H8C 109.5 . . ?

loop_
_geom_bond_atom_site_label_1
_geom_bond_atom_site_label_2
_geom_bond_distance
_geom_bond_site_symmetry_2
_geom_bond_publ_flag
Br1 C10 1.8776(17) . ?
F1 C9 1.3429(19) . ?
F2 C11 1.340(2) . ?
C9 C10 1.380(3) . ?
C9 C11 1.383(2) 2_665 ?
C10 C11 1.385(2) . ?
Cl1 C1 1.788(3) . ?
O1 C7 1.216(2) . ?
O2 C7 1.337(2) . ?
O2 C8 1.449(2) . ?
N1 H1 0.8800 . ?
N1 C3 1.446(2) . ?
N1 C5 1.370(2) . ?
C1 H1A 0.9900 . ?
C1 H1B 0.9900 . ?
C1 C2 1.507(3) . ?
C2 H2A 0.9900 . ?
C2 H2B 0.9900 . ?
C2 C3 1.516(2) . ?
C3 H3A 0.9900 . ?
C3 H3B 0.9900 . ?
C4 H4 0.9500 . ?
C4 C5 1.415(2) . ?
C4 C6 1.404(2) 2_767 ?
C5 C6 1.419(2) . ?
C6 C7 1.478(2) . ?
C8 H8A 0.9800 . ?
C8 H8B 0.9800 . ?
C8 H8C 0.9800 . ?

loop_
_geom_torsion_atom_site_label_1
_geom_torsion_atom_site_label_2
_geom_torsion_atom_site_label_3
_geom_torsion_atom_site_label_4
_geom_torsion
_geom_torsion_site_symmetry_1
_geom_torsion_site_symmetry_2
_geom_torsion_site_symmetry_3
_geom_torsion_site_symmetry_4
_geom_torsion_publ_flag
Br1 C10 C11 F2 0.0(2) . . . . ?
Br1 C10 C11 C9 179.89(13) . . . 2_665 ?
F1 C9 C10 Br1 0.2(2) . . . . ?
F1 C9 C10 C11 -179.82(17) . . . . ?
C9 C10 C11 F2 180.00(16) . . . . ?
C9 C10 C11 C9 -0.1(3) . . . 2_665 ?
C11 C9 C10 Br1 -179.89(13) 2_665 . . . ?
C11 C9 C10 C11 0.1(3) 2_665 . . . ?
Cl1 C1 C2 C3 69.0(2) . . . . ?
N1 C5 C6 C4 -179.17(16) . . . 2_767 ?
N1 C5 C6 C7 1.9(3) . . . . ?
C1 C2 C3 N1 178.11(17) . . . . ?
C3 N1 C5 C4 2.7(3) . . . . ?
C3 N1 C5 C6 -177.37(17) . . . . ?
C4 C5 C6 C4 0.7(3) . . . 2_767 ?
C4 C5 C6 C7 -178.17(17) . . . . ?
C4 C6 C7 O1 -176.26(18) 2_767 . . . ?
C4 C6 C7 O2 3.3(2) 2_767 . . . ?
C5 N1 C3 C2 -173.11(16) . . . . ?
C5 C6 C7 O1 2.7(3) . . . . ?
C5 C6 C7 O2 -177.81(17) . . . . ?
C6 C4 C5 N1 179.16(16) 2_767 . . . ?
C6 C4 C5 C6 -0.8(3) 2_767 . . . ?
C8 O2 C7 O1 3.3(3) . . . . ?
C8 O2 C7 C6 -176.27(18) . . . . ?
